data_7708830
loop_
_publ_author_name
'Fazekas, Eszter'
'Jenkins, David T.'
'Forbes, Andrew A.'
'Gallagher, Brendan'
'Rosair, Georgina'
'McIntosh, Ruaraidh D.'

_publ_section_title
;
 Amino acid-derived bisphenolate palladium complexes as C-C coupling
 catalysts
;
_journal_name_full 'Dalton Transactions'
_journal_paper_doi 10.1039/D1DT03068J
_journal_year 2021
_chemical_formula_moiety 'C23 H31 N O4'
_chemical_formula_sum 'C23 H31 N O4'
_chemical_formula_weight 385.49
_space_group_crystal_system triclinic
_space_group_IT_number 2
_space_group_name_Hall '-P 1'
_space_group_name_H-M_alt 'P -1'
_atom_sites_solution_hydrogens geom
_atom_sites_solution_primary dual
_audit_creation_date 2021-03-16
_audit_creation_method
;
Olex2 1.3
(compiled 2020.11.12 svn.r5f609507 for OlexSys, GUI svn.r6272)
;
_audit_update_record
;
2021-03-16 deposited with the CCDC.	2021-11-12 downloaded from the CCDC.
;
_cell_angle_alpha 70.3610(10)
_cell_angle_beta 70.5070(10)
_cell_angle_gamma 76.5600(10)
_cell_formula_units_Z 4
_cell_length_a 10.5479(2)
_cell_length_b 14.5535(3)
_cell_length_c 15.4442(3)
_cell_measurement_reflns_used 3876
_cell_measurement_temperature 100.0
_cell_measurement_theta_max 50.90
_cell_measurement_theta_min 3.79
_cell_volume 2085.52(7)
_computing_cell_refinement 'SAINT V8.38A (?, 2016)'
_computing_data_reduction 'SAINT V8.38A (?, 2016)'
_computing_molecular_graphics 'Olex2 1.3 (Dolomanov et al., 2009)'
_computing_publication_material 'Olex2 1.3 (Dolomanov et al., 2009)'
_computing_structure_refinement 'SHELXL 2014/7 (Sheldrick, 2015)'
_computing_structure_solution 'SHELXT  (Sheldrick, 2015)'
_diffrn_ambient_temperature 100.0
_diffrn_measured_fraction_theta_full 0.986
_diffrn_measured_fraction_theta_max 0.973
_diffrn_measurement_device_type 'Bruker D8 Venture'
_diffrn_measurement_method '\f and \w scans'
_diffrn_radiation_type CuK\a
_diffrn_radiation_wavelength 1.54184
_diffrn_reflns_av_R_equivalents 0.0550
_diffrn_reflns_av_unetI/netI 0.0542
_diffrn_reflns_Laue_measured_fraction_full 0.986
_diffrn_reflns_Laue_measured_fraction_max 0.973
_diffrn_reflns_limit_h_max 13
_diffrn_reflns_limit_h_min -13
_diffrn_reflns_limit_k_max 16
_diffrn_reflns_limit_k_min -17
_diffrn_reflns_limit_l_max 18
_diffrn_reflns_limit_l_min -19
_diffrn_reflns_number 24899
_diffrn_reflns_point_group_measured_fraction_full 0.986
_diffrn_reflns_point_group_measured_fraction_max 0.973
_diffrn_reflns_theta_full 67.684
_diffrn_reflns_theta_max 72.563
_diffrn_reflns_theta_min 3.164
_diffrn_source_current 1.1
_diffrn_source_power 0.055
_diffrn_source_voltage 50.0
_exptl_absorpt_coefficient_mu 0.667
_exptl_absorpt_correction_T_max 0.7536
_exptl_absorpt_correction_T_min 0.6311
_exptl_absorpt_correction_type multi-scan
_exptl_absorpt_process_details
;
SADABS-2014/5 (Bruker,2014/5) was used for absorption correction.
wR2(int) was 0.0806 before and 0.0632 after correction.
The Ratio of minimum to maximum transmission is 0.8374.
The \l/2 correction factor is Not present.
;
_exptl_crystal_colour colourless
_exptl_crystal_colour_primary colourless
_exptl_crystal_density_diffrn 1.228
_exptl_crystal_description block
_exptl_crystal_F_000 832
_exptl_crystal_size_max 0.32
_exptl_crystal_size_mid 0.2
_exptl_crystal_size_min 0.16
_refine_diff_density_max 0.217
_refine_diff_density_min -0.250
_refine_diff_density_rms 0.047
_refine_ls_extinction_method none
_refine_ls_goodness_of_fit_ref 1.078
_refine_ls_hydrogen_treatment constr
_refine_ls_matrix_type full
_refine_ls_number_parameters 521
_refine_ls_number_reflns 8049
_refine_ls_number_restraints 0
_refine_ls_restrained_S_all 1.078
_refine_ls_R_factor_all 0.0716
_refine_ls_R_factor_gt 0.0494
_refine_ls_shift/su_max 0.000
_refine_ls_shift/su_mean 0.000
_refine_ls_structure_factor_coef Fsqd
_refine_ls_weighting_details 'w=1/[\s^2^(Fo^2^)+(0.0729P)^2^+0.0723P] where P=(Fo^2^+2Fc^2^)/3'
_refine_ls_weighting_scheme calc
_refine_ls_wR_factor_gt 0.1295
_refine_ls_wR_factor_ref 0.1405
_reflns_Friedel_coverage 0.000
_reflns_number_gt 5755
_reflns_number_total 8049
_reflns_threshold_expression 'I > 2\s(I)'
_cod_data_source_file d1dt03068j2.cif
_cod_data_source_block 8v00160_0m
_cod_database_code 7708830
_shelx_shelxl_version_number 2014/7
_shelx_space_group_comment
;
The symmetry employed for this shelxl refinement is uniquely defined
by the following loop, which should always be used as a source of
symmetry information in preference to the above space-group names.
They are only intended as comments.
;
_shelx_estimated_absorpt_t_max 0.901
_shelx_estimated_absorpt_t_min 0.815
_olex2_refinement_description
;
1. Fixed Uiso
 At 1.2 times of:
  All C(H) groups, All C(H,H) groups
 At 1.5 times of:
  All C(H,H,H) groups, All O(H) groups
2.a Ternary CH refined with riding coordinates:
 C2(H2), C2'(H2')
2.b Secondary CH2 refined with riding coordinates:
 C5(H5a,H5b), C7(H7a,H7b), C16(H16a,H16b), C5'(H5'a,H5'b), C7'(H7'a,H7'b),
 C16'(H16c,H16d)
2.c Aromatic/amide H refined with riding coordinates:
 C11(H11), C13(H13), C20(H20), C22(H22), C11'(H11'), C13'(H13'), C20'(H20'),
 C22'(H22')
2.d Idealised Me refined as rotating group:
 C3(H3a,H3b,H3c), C6(H6a,H6b,H6c), C14(H14a,H14b,H14c), C15(H15a,H15b,H15c),
 C23(H23a,H23b,H23c), C24(H24a,H24b,H24c), C3'(H3'a,H3'b,H3'c), C6'(H6'a,H6'b,
 H6'c), C14'(H14d,H14e,H14f), C15'(H15d,H15e,H15f), C23'(H23d,H23e,H23f),
 C24'(H24d,H24e,H24f)
2.e Idealised tetrahedral OH refined as rotating group:
 O1(H1), O2(H2a), O1'(H1'), O2'(H2'a)
;
_olex2_submission_special_instructions 'No special instructions were received'

loop_
_space_group_symop_operation_xyz
'x, y, z'
'-x, -y, -z'

loop_
_atom_site_label
_atom_site_type_symbol
_atom_site_fract_x
_atom_site_fract_y
_atom_site_fract_z
_atom_site_U_iso_or_equiv
_atom_site_adp_type
_atom_site_occupancy
_atom_site_site_symmetry_order
_atom_site_calc_flag
_atom_site_refinement_flags_posn
_atom_site_refinement_flags_adp
_atom_site_refinement_flags_occupancy
_atom_site_disorder_assembly
_atom_site_disorder_group
O3 O 0.43370(14) 0.53904(10) 0.14604(11) 0.0383(3) Uani 1 1 d . . . . .
N1 N 0.59840(15) 0.64711(11) 0.16367(11) 0.0281(3) Uani 1 1 d . . . . .
O1 O 0.68828(13) 0.69156(11) -0.03710(10) 0.0338(3) Uani 1 1 d . . . . .
H1 H 0.6285 0.6905 0.0151 0.051 Uiso 1 1 calc GR . . . .
C2 C 0.62866(18) 0.53930(14) 0.19540(14) 0.0297(4) Uani 1 1 d . . . . .
H2 H 0.7136 0.5215 0.1472 0.036 Uiso 1 1 calc R . . . .
O2 O 0.37806(14) 0.74057(11) 0.06407(11) 0.0383(3) Uani 1 1 d . . . . .
H2A H 0.4075 0.6854 0.0961 0.057 Uiso 1 1 calc GR . . . .
C3 C 0.6586(2) 0.49445(16) 0.29246(15) 0.0380(5) Uani 1 1 d . . . . .
H3A H 0.5777 0.5084 0.3430 0.057 Uiso 1 1 calc GR . . . .
H3B H 0.7339 0.5232 0.2926 0.057 Uiso 1 1 calc GR . . . .
H3C H 0.6836 0.4231 0.3040 0.057 Uiso 1 1 calc GR . . . .
O4 O 0.52995(14) 0.39780(10) 0.22876(11) 0.0399(4) Uani 1 1 d . . . . .
C4 C 0.51911(19) 0.49393(15) 0.18699(15) 0.0329(4) Uani 1 1 d . . . . .
C5 C 0.4300(2) 0.34525(16) 0.2252(2) 0.0481(6) Uani 1 1 d . . . . .
H5A H 0.4389 0.3499 0.1581 0.058 Uiso 1 1 calc R . . . .
H5B H 0.3369 0.3741 0.2539 0.058 Uiso 1 1 calc R . . . .
C6 C 0.4571(3) 0.24098(18) 0.2802(2) 0.0663(8) Uani 1 1 d . . . . .
H6A H 0.5475 0.2122 0.2490 0.100 Uiso 1 1 calc GR . . . .
H6B H 0.3887 0.2041 0.2825 0.100 Uiso 1 1 calc GR . . . .
H6C H 0.4531 0.2377 0.3455 0.100 Uiso 1 1 calc GR . . . .
C7 C 0.71867(18) 0.69542(14) 0.14145(14) 0.0290(4) Uani 1 1 d . . . . .
H7A H 0.7483 0.6784 0.2000 0.035 Uiso 1 1 calc R . . . .
H7B H 0.6934 0.7677 0.1213 0.035 Uiso 1 1 calc R . . . .
C8 C 0.83521(18) 0.66518(13) 0.06331(13) 0.0260(4) Uani 1 1 d . . . . .
C9 C 0.81475(18) 0.66589(13) -0.02151(13) 0.0272(4) Uani 1 1 d . . . . .
C10 C 0.92271(18) 0.64123(13) -0.09576(13) 0.0271(4) Uani 1 1 d . . . . .
C11 C 1.05183(19) 0.61913(13) -0.08331(14) 0.0291(4) Uani 1 1 d . . . . .
H11 H 1.1264 0.6048 -0.1343 0.035 Uiso 1 1 calc R . . . .
C12 C 1.07754(18) 0.61690(13) -0.00010(14) 0.0281(4) Uani 1 1 d . . . . .
C13 C 0.96658(18) 0.63829(13) 0.07330(14) 0.0275(4) Uani 1 1 d . . . . .
H13 H 0.9807 0.6345 0.1321 0.033 Uiso 1 1 calc R . . . .
C14 C 0.8982(2) 0.63943(16) -0.18525(14) 0.0354(5) Uani 1 1 d . . . . .
H14A H 0.9841 0.6180 -0.2280 0.053 Uiso 1 1 calc GR . . . .
H14B H 0.8612 0.7056 -0.2175 0.053 Uiso 1 1 calc GR . . . .
H14C H 0.8335 0.5935 -0.1688 0.053 Uiso 1 1 calc GR . . . .
C15 C 1.21962(19) 0.59323(15) 0.00939(15) 0.0338(4) Uani 1 1 d . . . . .
H15A H 1.2544 0.5245 0.0102 0.051 Uiso 1 1 calc GR . . . .
H15B H 1.2192 0.6033 0.0691 0.051 Uiso 1 1 calc GR . . . .
H15C H 1.2780 0.6365 -0.0450 0.051 Uiso 1 1 calc GR . . . .
C16 C 0.48093(18) 0.68814(14) 0.23109(14) 0.0305(4) Uani 1 1 d . . . . .
H16A H 0.5087 0.6882 0.2863 0.037 Uiso 1 1 calc R . . . .
H16B H 0.4081 0.6459 0.2556 0.037 Uiso 1 1 calc R . . . .
C17 C 0.42715(18) 0.79158(14) 0.18320(14) 0.0301(4) Uani 1 1 d . . . . .
C18 C 0.38254(18) 0.81191(15) 0.10179(14) 0.0318(4) Uani 1 1 d . . . . .
C19 C 0.34094(18) 0.90879(16) 0.05402(15) 0.0353(5) Uani 1 1 d . . . . .
C20 C 0.33739(19) 0.98360(16) 0.09209(16) 0.0384(5) Uani 1 1 d . . . . .
H20 H 0.3075 1.0494 0.0605 0.046 Uiso 1 1 calc R . . . .
C21 C 0.37583(19) 0.96609(15) 0.17453(16) 0.0373(5) Uani 1 1 d . . . . .
C22 C 0.42260(18) 0.86910(15) 0.21790(14) 0.0320(4) Uani 1 1 d . . . . .
H22 H 0.4524 0.8556 0.2731 0.038 Uiso 1 1 calc R . . . .
C23 C 0.3020(2) 0.93018(19) -0.03650(16) 0.0471(6) Uani 1 1 d . . . . .
H23A H 0.2225 0.8982 -0.0228 0.071 Uiso 1 1 calc GR . . . .
H23B H 0.3779 0.9048 -0.0836 0.071 Uiso 1 1 calc GR . . . .
H23C H 0.2802 1.0015 -0.0622 0.071 Uiso 1 1 calc GR . . . .
C24 C 0.3672(2) 1.04823(17) 0.21625(18) 0.0476(6) Uani 1 1 d . . . . .
H24A H 0.2831 1.0499 0.2683 0.071 Uiso 1 1 calc GR . . . .
H24B H 0.3675 1.1112 0.1663 0.071 Uiso 1 1 calc GR . . . .
H24C H 0.4452 1.0369 0.2412 0.071 Uiso 1 1 calc GR . . . .
O3' O 0.05889(15) 0.12689(10) 0.36976(10) 0.0393(4) Uani 1 1 d . . . . .
N1' N -0.08962(15) 0.22598(11) 0.50274(11) 0.0263(3) Uani 1 1 d . . . . .
O1' O 0.09002(12) 0.36403(9) 0.40315(9) 0.0300(3) Uani 1 1 d . . . . .
H1' H 0.0674 0.3075 0.4321 0.045 Uiso 1 1 calc GR . . . .
C2' C -0.1519(2) 0.22524(14) 0.43088(14) 0.0314(4) Uani 1 1 d . . . . .
H2' H -0.1680 0.2953 0.3925 0.038 Uiso 1 1 calc R . . . .
O2' O 0.20646(14) 0.08729(11) 0.49775(10) 0.0366(3) Uani 1 1 d . . . . .
H2'A H 0.1451 0.1061 0.4698 0.055 Uiso 1 1 calc GR . . . .
C3' C -0.2895(2) 0.18635(17) 0.47004(17) 0.0416(5) Uani 1 1 d . . . . .
H3'A H -0.2766 0.1154 0.5011 0.062 Uiso 1 1 calc GR . . . .
H3'B H -0.3288 0.1988 0.4172 0.062 Uiso 1 1 calc GR . . . .
H3'C H -0.3510 0.2201 0.5168 0.062 Uiso 1 1 calc GR . . . .
O4' O -0.09981(16) 0.17674(10) 0.29100(10) 0.0415(4) Uani 1 1 d . . . . .
C4' C -0.0516(2) 0.17059(14) 0.36217(14) 0.0326(4) Uani 1 1 d . . . . .
C5' C -0.0114(3) 0.12759(16) 0.21928(16) 0.0527(7) Uani 1 1 d . . . . .
H5'A H 0.0207 0.0587 0.2508 0.063 Uiso 1 1 calc R . . . .
H5'B H 0.0686 0.1623 0.1814 0.063 Uiso 1 1 calc R . . . .
C6' C -0.0935(4) 0.12988(19) 0.15566(19) 0.0702(9) Uani 1 1 d . . . . .
H6'A H -0.1239 0.1984 0.1245 0.105 Uiso 1 1 calc GR . . . .
H6'B H -0.1727 0.0958 0.1941 0.105 Uiso 1 1 calc GR . . . .
H6'C H -0.0377 0.0970 0.1068 0.105 Uiso 1 1 calc GR . . . .
C7' C -0.15820(19) 0.30529(13) 0.54859(13) 0.0288(4) Uani 1 1 d . . . . .
H7'A H -0.1208 0.2965 0.6022 0.035 Uiso 1 1 calc R . . . .
H7'B H -0.2559 0.2983 0.5762 0.035 Uiso 1 1 calc R . . . .
C8' C -0.14487(18) 0.40806(13) 0.48319(13) 0.0259(4) Uani 1 1 d . . . . .
C9' C -0.02153(18) 0.43341(13) 0.41788(13) 0.0257(4) Uani 1 1 d . . . . .
C10' C -0.00634(19) 0.53189(14) 0.36605(13) 0.0278(4) Uani 1 1 d . . . . .
C11' C -0.1179(2) 0.60333(14) 0.38243(14) 0.0308(4) Uani 1 1 d . . . . .
H11' H -0.1085 0.6703 0.3483 0.037 Uiso 1 1 calc R . . . .
C12' C -0.2424(2) 0.58051(14) 0.44672(14) 0.0313(4) Uani 1 1 d . . . . .
C13' C -0.25405(19) 0.48216(14) 0.49567(13) 0.0296(4) Uani 1 1 d . . . . .
H13' H -0.3389 0.4649 0.5389 0.036 Uiso 1 1 calc R . . . .
C14' C 0.1276(2) 0.55783(15) 0.29752(14) 0.0337(4) Uani 1 1 d . . . . .
H14D H 0.1511 0.5263 0.2462 0.051 Uiso 1 1 calc GR . . . .
H14E H 0.1977 0.5347 0.3315 0.051 Uiso 1 1 calc GR . . . .
H14F H 0.1216 0.6294 0.2700 0.051 Uiso 1 1 calc GR . . . .
C15' C -0.3607(2) 0.65974(16) 0.46479(17) 0.0440(5) Uani 1 1 d . . . . .
H15D H -0.4448 0.6300 0.4961 0.066 Uiso 1 1 calc GR . . . .
H15E H -0.3668 0.7080 0.4038 0.066 Uiso 1 1 calc GR . . . .
H15F H -0.3472 0.6927 0.5063 0.066 Uiso 1 1 calc GR . . . .
C16' C -0.08528(19) 0.13053(13) 0.57836(13) 0.0281(4) Uani 1 1 d . . . . .
H16C H -0.0611 0.0757 0.5490 0.034 Uiso 1 1 calc R . . . .
H16D H -0.1762 0.1247 0.6249 0.034 Uiso 1 1 calc R . . . .
C17' C 0.01728(18) 0.12310(13) 0.62979(13) 0.0264(4) Uani 1 1 d . . . . .
C18' C 0.15627(19) 0.10225(13) 0.58690(13) 0.0288(4) Uani 1 1 d . . . . .
C19' C 0.25137(19) 0.09320(14) 0.63499(14) 0.0314(4) Uani 1 1 d . . . . .
C20' C 0.20596(19) 0.10811(13) 0.72512(14) 0.0312(4) Uani 1 1 d . . . . .
H20' H 0.2707 0.1040 0.7572 0.037 Uiso 1 1 calc R . . . .
C21' C 0.06778(19) 0.12906(13) 0.77037(13) 0.0292(4) Uani 1 1 d . . . . .
C22' C -0.02381(18) 0.13579(13) 0.72066(13) 0.0268(4) Uani 1 1 d . . . . .
H22' H -0.1181 0.1496 0.7501 0.032 Uiso 1 1 calc R . . . .
C23' C 0.3999(2) 0.06673(17) 0.58936(16) 0.0421(5) Uani 1 1 d . . . . .
H23D H 0.4171 -0.0018 0.5876 0.063 Uiso 1 1 calc GR . . . .
H23E H 0.4535 0.0747 0.6268 0.063 Uiso 1 1 calc GR . . . .
H23F H 0.4259 0.1101 0.5240 0.063 Uiso 1 1 calc GR . . . .
C24' C 0.0210(2) 0.14082(15) 0.87006(14) 0.0357(5) Uani 1 1 d . . . . .
H24D H 0.0028 0.0771 0.9169 0.054 Uiso 1 1 calc GR . . . .
H24E H -0.0622 0.1881 0.8768 0.054 Uiso 1 1 calc GR . . . .
H24F H 0.0919 0.1649 0.8812 0.054 Uiso 1 1 calc GR . . . .

loop_
_atom_site_aniso_label
_atom_site_aniso_U_11
_atom_site_aniso_U_22
_atom_site_aniso_U_33
_atom_site_aniso_U_23
_atom_site_aniso_U_13
_atom_site_aniso_U_12
O3 0.0344(7) 0.0365(8) 0.0492(9) -0.0125(7) -0.0191(7) -0.0027(6)
N1 0.0259(8) 0.0281(8) 0.0316(8) -0.0116(7) -0.0076(7) -0.0015(6)
O1 0.0272(7) 0.0432(8) 0.0332(7) -0.0129(6) -0.0110(6) -0.0020(6)
C2 0.0269(9) 0.0292(10) 0.0322(10) -0.0093(8) -0.0078(8) -0.0019(7)
O2 0.0400(8) 0.0403(8) 0.0401(8) -0.0124(7) -0.0186(7) -0.0033(6)
C3 0.0388(11) 0.0386(12) 0.0365(11) -0.0077(9) -0.0145(9) -0.0032(9)
O4 0.0390(8) 0.0290(7) 0.0544(9) -0.0078(7) -0.0197(7) -0.0056(6)
C4 0.0309(10) 0.0318(10) 0.0351(11) -0.0111(9) -0.0077(9) -0.0023(8)
C5 0.0456(13) 0.0381(12) 0.0704(17) -0.0157(12) -0.0249(12) -0.0106(10)
C6 0.0824(19) 0.0374(14) 0.093(2) -0.0130(14) -0.0393(17) -0.0197(13)
C7 0.0276(9) 0.0323(10) 0.0301(10) -0.0125(8) -0.0083(8) -0.0036(7)
C8 0.0275(9) 0.0234(9) 0.0280(9) -0.0081(7) -0.0076(8) -0.0040(7)
C9 0.0267(9) 0.0244(9) 0.0305(10) -0.0050(8) -0.0103(8) -0.0045(7)
C10 0.0313(9) 0.0241(9) 0.0267(9) -0.0064(7) -0.0092(8) -0.0047(7)
C11 0.0309(9) 0.0267(9) 0.0294(10) -0.0099(8) -0.0054(8) -0.0049(7)
C12 0.0276(9) 0.0235(9) 0.0326(10) -0.0068(8) -0.0078(8) -0.0049(7)
C13 0.0300(9) 0.0261(9) 0.0291(9) -0.0084(8) -0.0106(8) -0.0045(7)
C14 0.0385(11) 0.0383(11) 0.0308(11) -0.0111(9) -0.0095(9) -0.0056(8)
C15 0.0292(10) 0.0371(11) 0.0345(11) -0.0098(9) -0.0080(8) -0.0050(8)
C16 0.0265(9) 0.0333(10) 0.0302(10) -0.0116(8) -0.0055(8) -0.0010(7)
C17 0.0223(9) 0.0332(10) 0.0323(10) -0.0113(8) -0.0029(8) -0.0028(7)
C18 0.0235(9) 0.0370(11) 0.0339(10) -0.0126(9) -0.0046(8) -0.0034(8)
C19 0.0235(9) 0.0425(12) 0.0327(10) -0.0064(9) -0.0042(8) -0.0028(8)
C20 0.0267(10) 0.0343(11) 0.0418(12) -0.0050(9) -0.0023(9) -0.0002(8)
C21 0.0266(10) 0.0345(11) 0.0437(12) -0.0142(9) 0.0016(9) -0.0028(8)
C22 0.0257(9) 0.0379(11) 0.0310(10) -0.0138(9) -0.0022(8) -0.0040(8)
C23 0.0376(11) 0.0582(15) 0.0366(12) -0.0024(11) -0.0120(10) -0.0038(10)
C24 0.0464(12) 0.0366(12) 0.0536(14) -0.0187(11) -0.0015(11) -0.0035(9)
O3' 0.0489(9) 0.0331(8) 0.0306(7) -0.0133(6) -0.0082(7) 0.0066(6)
N1' 0.0309(8) 0.0222(8) 0.0245(8) -0.0076(6) -0.0073(6) -0.0002(6)
O1' 0.0295(7) 0.0272(7) 0.0309(7) -0.0109(6) -0.0057(5) 0.0007(5)
C2' 0.0378(10) 0.0281(10) 0.0288(10) -0.0076(8) -0.0121(8) -0.0019(8)
O2' 0.0351(7) 0.0400(8) 0.0278(7) -0.0117(6) -0.0048(6) 0.0049(6)
C3' 0.0387(11) 0.0449(13) 0.0452(13) -0.0136(10) -0.0151(10) -0.0065(9)
O4' 0.0662(10) 0.0330(8) 0.0318(8) -0.0111(6) -0.0189(7) -0.0082(7)
C4' 0.0499(12) 0.0219(9) 0.0259(10) -0.0054(8) -0.0104(9) -0.0068(8)
C5' 0.106(2) 0.0265(11) 0.0281(11) -0.0113(9) -0.0180(12) -0.0092(12)
C6' 0.144(3) 0.0388(14) 0.0422(14) -0.0077(11) -0.0367(17) -0.0300(16)
C7' 0.0321(10) 0.0240(9) 0.0257(9) -0.0078(8) -0.0044(8) 0.0005(7)
C8' 0.0314(9) 0.0236(9) 0.0239(9) -0.0099(7) -0.0080(7) -0.0008(7)
C9' 0.0302(9) 0.0253(9) 0.0241(9) -0.0109(7) -0.0102(7) 0.0014(7)
C10' 0.0362(10) 0.0264(9) 0.0244(9) -0.0096(8) -0.0111(8) -0.0037(7)
C11' 0.0423(11) 0.0230(9) 0.0304(10) -0.0086(8) -0.0140(9) -0.0034(8)
C12' 0.0373(10) 0.0264(10) 0.0314(10) -0.0103(8) -0.0129(8) 0.0019(8)
C13' 0.0318(10) 0.0284(10) 0.0258(9) -0.0086(8) -0.0058(8) -0.0009(7)
C14' 0.0380(11) 0.0326(10) 0.0315(10) -0.0097(9) -0.0076(9) -0.0086(8)
C15' 0.0459(12) 0.0309(11) 0.0483(13) -0.0120(10) -0.0093(10) 0.0034(9)
C16' 0.0309(9) 0.0228(9) 0.0261(9) -0.0053(7) -0.0039(8) -0.0032(7)
C17' 0.0293(9) 0.0181(8) 0.0271(9) -0.0038(7) -0.0065(8) -0.0002(7)
C18' 0.0333(10) 0.0222(9) 0.0248(9) -0.0052(7) -0.0047(8) 0.0002(7)
C19' 0.0307(10) 0.0255(9) 0.0314(10) -0.0034(8) -0.0071(8) -0.0005(7)
C20' 0.0336(10) 0.0245(9) 0.0325(10) -0.0033(8) -0.0117(8) -0.0014(7)
C21' 0.0350(10) 0.0208(9) 0.0285(10) -0.0056(8) -0.0060(8) -0.0037(7)
C22' 0.0299(9) 0.0204(9) 0.0257(9) -0.0056(7) -0.0038(7) -0.0023(7)
C23' 0.0317(11) 0.0461(13) 0.0413(12) -0.0117(10) -0.0084(9) 0.0048(9)
C24' 0.0411(11) 0.0342(11) 0.0319(11) -0.0106(9) -0.0097(9) -0.0043(8)

loop_
_atom_type_symbol
_atom_type_description
_atom_type_scat_dispersion_real
_atom_type_scat_dispersion_imag
_atom_type_scat_source
C C 0.0181 0.0091 'International Tables Vol C Tables 4.2.6.8 and 6.1.1.4'
H H 0.0000 0.0000 'International Tables Vol C Tables 4.2.6.8 and 6.1.1.4'
N N 0.0311 0.0180 'International Tables Vol C Tables 4.2.6.8 and 6.1.1.4'
O O 0.0492 0.0322 'International Tables Vol C Tables 4.2.6.8 and 6.1.1.4'

loop_
_geom_angle_atom_site_label_1
_geom_angle_atom_site_label_2
_geom_angle_atom_site_label_3
_geom_angle
_geom_angle_site_symmetry_1
_geom_angle_site_symmetry_3
_geom_angle_publ_flag
C2 N1 C7 111.89(14) . . ?
C2 N1 C16 113.55(14) . . ?
C7 N1 C16 110.79(15) . . ?
C9 O1 H1 109.5 . . ?
N1 C2 H2 105.8 . . ?
N1 C2 C3 116.70(17) . . ?
N1 C2 C4 109.20(15) . . ?
C3 C2 H2 105.8 . . ?
C4 C2 H2 105.8 . . ?
C4 C2 C3 112.80(17) . . ?
C18 O2 H2A 109.5 . . ?
C2 C3 H3A 109.5 . . ?
C2 C3 H3B 109.5 . . ?
C2 C3 H3C 109.5 . . ?
H3A C3 H3B 109.5 . . ?
H3A C3 H3C 109.5 . . ?
H3B C3 H3C 109.5 . . ?
C4 O4 C5 116.58(16) . . ?
O3 C4 C2 124.69(18) . . ?
O3 C4 O4 123.99(19) . . ?
O4 C4 C2 111.31(17) . . ?
O4 C5 H5A 110.3 . . ?
O4 C5 H5B 110.3 . . ?
O4 C5 C6 107.12(19) . . ?
H5A C5 H5B 108.5 . . ?
C6 C5 H5A 110.3 . . ?
C6 C5 H5B 110.3 . . ?
C5 C6 H6A 109.5 . . ?
C5 C6 H6B 109.5 . . ?
C5 C6 H6C 109.5 . . ?
H6A C6 H6B 109.5 . . ?
H6A C6 H6C 109.5 . . ?
H6B C6 H6C 109.5 . . ?
N1 C7 H7A 109.1 . . ?
N1 C7 H7B 109.1 . . ?
N1 C7 C8 112.39(15) . . ?
H7A C7 H7B 107.9 . . ?
C8 C7 H7A 109.1 . . ?
C8 C7 H7B 109.1 . . ?
C9 C8 C7 120.76(16) . . ?
C9 C8 C13 118.45(17) . . ?
C13 C8 C7 120.77(17) . . ?
O1 C9 C8 122.10(16) . . ?
O1 C9 C10 116.60(17) . . ?
C8 C9 C10 121.30(17) . . ?
C9 C10 C14 120.58(17) . . ?
C11 C10 C9 117.63(17) . . ?
C11 C10 C14 121.80(17) . . ?
C10 C11 H11 118.4 . . ?
C10 C11 C12 123.29(18) . . ?
C12 C11 H11 118.4 . . ?
C11 C12 C13 117.14(17) . . ?
C11 C12 C15 121.13(17) . . ?
C13 C12 C15 121.73(18) . . ?
C8 C13 H13 119.0 . . ?
C12 C13 C8 122.09(18) . . ?
C12 C13 H13 119.0 . . ?
C10 C14 H14A 109.5 . . ?
C10 C14 H14B 109.5 . . ?
C10 C14 H14C 109.5 . . ?
H14A C14 H14B 109.5 . . ?
H14A C14 H14C 109.5 . . ?
H14B C14 H14C 109.5 . . ?
C12 C15 H15A 109.5 . . ?
C12 C15 H15B 109.5 . . ?
C12 C15 H15C 109.5 . . ?
H15A C15 H15B 109.5 . . ?
H15A C15 H15C 109.5 . . ?
H15B C15 H15C 109.5 . . ?
N1 C16 H16A 109.4 . . ?
N1 C16 H16B 109.4 . . ?
N1 C16 C17 111.21(15) . . ?
H16A C16 H16B 108.0 . . ?
C17 C16 H16A 109.4 . . ?
C17 C16 H16B 109.4 . . ?
C18 C17 C16 120.82(18) . . ?
C22 C17 C16 120.61(18) . . ?
C22 C17 C18 118.57(18) . . ?
O2 C18 C17 123.19(18) . . ?
O2 C18 C19 116.24(18) . . ?
C19 C18 C17 120.57(19) . . ?
C18 C19 C23 120.1(2) . . ?
C20 C19 C18 118.5(2) . . ?
C20 C19 C23 121.5(2) . . ?
C19 C20 H20 118.7 . . ?
C21 C20 C19 122.62(19) . . ?
C21 C20 H20 118.7 . . ?
C20 C21 C22 117.3(2) . . ?
C20 C21 C24 121.7(2) . . ?
C22 C21 C24 121.0(2) . . ?
C17 C22 C21 122.3(2) . . ?
C17 C22 H22 118.8 . . ?
C21 C22 H22 118.8 . . ?
C19 C23 H23A 109.5 . . ?
C19 C23 H23B 109.5 . . ?
C19 C23 H23C 109.5 . . ?
H23A C23 H23B 109.5 . . ?
H23A C23 H23C 109.5 . . ?
H23B C23 H23C 109.5 . . ?
C21 C24 H24A 109.5 . . ?
C21 C24 H24B 109.5 . . ?
C21 C24 H24C 109.5 . . ?
H24A C24 H24B 109.5 . . ?
H24A C24 H24C 109.5 . . ?
H24B C24 H24C 109.5 . . ?
C2' N1' C7' 112.15(14) . . ?
C2' N1' C16' 113.10(15) . . ?
C7' N1' C16' 108.95(14) . . ?
C9' O1' H1' 109.5 . . ?
N1' C2' H2' 106.6 . . ?
N1' C2' C3' 116.08(16) . . ?
N1' C2' C4' 109.66(16) . . ?
C3' C2' H2' 106.6 . . ?
C4' C2' H2' 106.6 . . ?
C4' C2' C3' 110.87(17) . . ?
C18' O2' H2'A 109.5 . . ?
C2' C3' H3'A 109.5 . . ?
C2' C3' H3'B 109.5 . . ?
C2' C3' H3'C 109.5 . . ?
H3'A C3' H3'B 109.5 . . ?
H3'A C3' H3'C 109.5 . . ?
H3'B C3' H3'C 109.5 . . ?
C4' O4' C5' 116.30(18) . . ?
O3' C4' C2' 125.37(18) . . ?
O3' C4' O4' 123.45(18) . . ?
O4' C4' C2' 111.17(17) . . ?
O4' C5' H5'A 110.3 . . ?
O4' C5' H5'B 110.3 . . ?
O4' C5' C6' 107.1(2) . . ?
H5'A C5' H5'B 108.5 . . ?
C6' C5' H5'A 110.3 . . ?
C6' C5' H5'B 110.3 . . ?
C5' C6' H6'A 109.5 . . ?
C5' C6' H6'B 109.5 . . ?
C5' C6' H6'C 109.5 . . ?
H6'A C6' H6'B 109.5 . . ?
H6'A C6' H6'C 109.5 . . ?
H6'B C6' H6'C 109.5 . . ?
N1' C7' H7'A 108.5 . . ?
N1' C7' H7'B 108.5 . . ?
N1' C7' C8' 114.96(15) . . ?
H7'A C7' H7'B 107.5 . . ?
C8' C7' H7'A 108.5 . . ?
C8' C7' H7'B 108.5 . . ?
C9' C8' C7' 121.62(16) . . ?
C13' C8' C7' 119.09(16) . . ?
C13' C8' C9' 118.88(17) . . ?
O1' C9' C8' 121.65(16) . . ?
O1' C9' C10' 117.43(16) . . ?
C8' C9' C10' 120.91(16) . . ?
C9' C10' C14' 120.11(17) . . ?
C11' C10' C9' 117.95(17) . . ?
C11' C10' C14' 121.92(17) . . ?
C10' C11' H11' 118.7 . . ?
C12' C11' C10' 122.60(18) . . ?
C12' C11' H11' 118.7 . . ?
C11' C12' C15' 121.46(18) . . ?
C13' C12' C11' 117.77(17) . . ?
C13' C12' C15' 120.76(18) . . ?
C8' C13' H13' 119.1 . . ?
C12' C13' C8' 121.88(17) . . ?
C12' C13' H13' 119.1 . . ?
C10' C14' H14D 109.5 . . ?
C10' C14' H14E 109.5 . . ?
C10' C14' H14F 109.5 . . ?
H14D C14' H14E 109.5 . . ?
H14D C14' H14F 109.5 . . ?
H14E C14' H14F 109.5 . . ?
C12' C15' H15D 109.5 . . ?
C12' C15' H15E 109.5 . . ?
C12' C15' H15F 109.5 . . ?
H15D C15' H15E 109.5 . . ?
H15D C15' H15F 109.5 . . ?
H15E C15' H15F 109.5 . . ?
N1' C16' H16C 109.5 . . ?
N1' C16' H16D 109.5 . . ?
N1' C16' C17' 110.83(15) . . ?
H16C C16' H16D 108.1 . . ?
C17' C16' H16C 109.5 . . ?
C17' C16' H16D 109.5 . . ?
C18' C17' C16' 120.51(17) . . ?
C22' C17' C16' 120.88(16) . . ?
C22' C17' C18' 118.60(18) . . ?
O2' C18' C17' 122.79(18) . . ?
O2' C18' C19' 116.45(16) . . ?
C19' C18' C17' 120.74(18) . . ?
C18' C19' C23' 119.97(18) . . ?
C20' C19' C18' 118.73(17) . . ?
C20' C19' C23' 121.30(19) . . ?
C19' C20' H20' 118.9 . . ?
C19' C20' C21' 122.17(19) . . ?
C21' C20' H20' 118.9 . . ?
C20' C21' C24' 121.03(18) . . ?
C22' C21' C20' 117.27(18) . . ?
C22' C21' C24' 121.68(17) . . ?
C17' C22' C21' 122.47(17) . . ?
C17' C22' H22' 118.8 . . ?
C21' C22' H22' 118.8 . . ?
C19' C23' H23D 109.5 . . ?
C19' C23' H23E 109.5 . . ?
C19' C23' H23F 109.5 . . ?
H23D C23' H23E 109.5 . . ?
H23D C23' H23F 109.5 . . ?
H23E C23' H23F 109.5 . . ?
C21' C24' H24D 109.5 . . ?
C21' C24' H24E 109.5 . . ?
C21' C24' H24F 109.5 . . ?
H24D C24' H24E 109.5 . . ?
H24D C24' H24F 109.5 . . ?
H24E C24' H24F 109.5 . . ?

loop_
_geom_bond_atom_site_label_1
_geom_bond_atom_site_label_2
_geom_bond_distance
_geom_bond_site_symmetry_2
_geom_bond_publ_flag
O3 C4 1.212(2) . ?
N1 C2 1.469(2) . ?
N1 C7 1.478(2) . ?
N1 C16 1.479(2) . ?
O1 H1 0.8400 . ?
O1 C9 1.378(2) . ?
C2 H2 1.0000 . ?
C2 C3 1.528(3) . ?
C2 C4 1.517(3) . ?
O2 H2A 0.8400 . ?
O2 C18 1.367(2) . ?
C3 H3A 0.9800 . ?
C3 H3B 0.9800 . ?
C3 H3C 0.9800 . ?
O4 C4 1.325(2) . ?
O4 C5 1.463(3) . ?
C5 H5A 0.9900 . ?
C5 H5B 0.9900 . ?
C5 C6 1.483(3) . ?
C6 H6A 0.9800 . ?
C6 H6B 0.9800 . ?
C6 H6C 0.9800 . ?
C7 H7A 0.9900 . ?
C7 H7B 0.9900 . ?
C7 C8 1.509(3) . ?
C8 C9 1.393(3) . ?
C8 C13 1.395(3) . ?
C9 C10 1.398(3) . ?
C10 C11 1.387(3) . ?
C10 C14 1.498(3) . ?
C11 H11 0.9500 . ?
C11 C12 1.388(3) . ?
C12 C13 1.391(3) . ?
C12 C15 1.503(3) . ?
C13 H13 0.9500 . ?
C14 H14A 0.9800 . ?
C14 H14B 0.9800 . ?
C14 H14C 0.9800 . ?
C15 H15A 0.9800 . ?
C15 H15B 0.9800 . ?
C15 H15C 0.9800 . ?
C16 H16A 0.9900 . ?
C16 H16B 0.9900 . ?
C16 C17 1.506(3) . ?
C17 C18 1.403(3) . ?
C17 C22 1.388(3) . ?
C18 C19 1.398(3) . ?
C19 C20 1.389(3) . ?
C19 C23 1.500(3) . ?
C20 H20 0.9500 . ?
C20 C21 1.389(3) . ?
C21 C22 1.395(3) . ?
C21 C24 1.510(3) . ?
C22 H22 0.9500 . ?
C23 H23A 0.9800 . ?
C23 H23B 0.9800 . ?
C23 H23C 0.9800 . ?
C24 H24A 0.9800 . ?
C24 H24B 0.9800 . ?
C24 H24C 0.9800 . ?
O3' C4' 1.214(2) . ?
N1' C2' 1.471(2) . ?
N1' C7' 1.475(2) . ?
N1' C16' 1.487(2) . ?
O1' H1' 0.8400 . ?
O1' C9' 1.371(2) . ?
C2' H2' 1.0000 . ?
C2' C3' 1.536(3) . ?
C2' C4' 1.518(3) . ?
O2' H2'A 0.8400 . ?
O2' C18' 1.373(2) . ?
C3' H3'A 0.9800 . ?
C3' H3'B 0.9800 . ?
C3' H3'C 0.9800 . ?
O4' C4' 1.327(2) . ?
O4' C5' 1.463(3) . ?
C5' H5'A 0.9900 . ?
C5' H5'B 0.9900 . ?
C5' C6' 1.500(4) . ?
C6' H6'A 0.9800 . ?
C6' H6'B 0.9800 . ?
C6' H6'C 0.9800 . ?
C7' H7'A 0.9900 . ?
C7' H7'B 0.9900 . ?
C7' C8' 1.505(2) . ?
C8' C9' 1.394(3) . ?
C8' C13' 1.393(2) . ?
C9' C10' 1.404(3) . ?
C10' C11' 1.392(3) . ?
C10' C14' 1.496(3) . ?
C11' H11' 0.9500 . ?
C11' C12' 1.390(3) . ?
C12' C13' 1.388(3) . ?
C12' C15' 1.509(3) . ?
C13' H13' 0.9500 . ?
C14' H14D 0.9800 . ?
C14' H14E 0.9800 . ?
C14' H14F 0.9800 . ?
C15' H15D 0.9800 . ?
C15' H15E 0.9800 . ?
C15' H15F 0.9800 . ?
C16' H16C 0.9900 . ?
C16' H16D 0.9900 . ?
C16' C17' 1.508(3) . ?
C17' C18' 1.400(3) . ?
C17' C22' 1.387(3) . ?
C18' C19' 1.395(3) . ?
C19' C20' 1.387(3) . ?
C19' C23' 1.505(3) . ?
C20' H20' 0.9500 . ?
C20' C21' 1.401(3) . ?
C21' C22' 1.390(3) . ?
C21' C24' 1.508(3) . ?
C22' H22' 0.9500 . ?
C23' H23D 0.9800 . ?
C23' H23E 0.9800 . ?
C23' H23F 0.9800 . ?
C24' H24D 0.9800 . ?
C24' H24E 0.9800 . ?
C24' H24F 0.9800 . ?

loop_
_geom_torsion_atom_site_label_1
_geom_torsion_atom_site_label_2
_geom_torsion_atom_site_label_3
_geom_torsion_atom_site_label_4
_geom_torsion
_geom_torsion_site_symmetry_1
_geom_torsion_site_symmetry_2
_geom_torsion_site_symmetry_3
_geom_torsion_site_symmetry_4
_geom_torsion_publ_flag
N1 C2 C4 O3 11.1(3) . . . . ?
N1 C2 C4 O4 -170.03(15) . . . . ?
N1 C7 C8 C9 48.2(2) . . . . ?
N1 C7 C8 C13 -133.49(18) . . . . ?
N1 C16 C17 C18 58.2(2) . . . . ?
N1 C16 C17 C22 -120.87(19) . . . . ?
O1 C9 C10 C11 177.36(16) . . . . ?
O1 C9 C10 C14 -2.4(3) . . . . ?
C2 N1 C7 C8 59.6(2) . . . . ?
C2 N1 C16 C17 -162.14(16) . . . . ?
O2 C18 C19 C20 176.96(17) . . . . ?
O2 C18 C19 C23 -3.3(3) . . . . ?
C3 C2 C4 O3 142.6(2) . . . . ?
C3 C2 C4 O4 -38.5(2) . . . . ?
C4 O4 C5 C6 -177.1(2) . . . . ?
C5 O4 C4 O3 -0.9(3) . . . . ?
C5 O4 C4 C2 -179.77(18) . . . . ?
C7 N1 C2 C3 68.3(2) . . . . ?
C7 N1 C2 C4 -162.35(15) . . . . ?
C7 N1 C16 C17 71.0(2) . . . . ?
C7 C8 C9 O1 -1.6(3) . . . . ?
C7 C8 C9 C10 177.81(16) . . . . ?
C7 C8 C13 C12 -175.29(17) . . . . ?
C8 C9 C10 C11 -2.1(3) . . . . ?
C8 C9 C10 C14 178.14(17) . . . . ?
C9 C8 C13 C12 3.1(3) . . . . ?
C9 C10 C11 C12 2.4(3) . . . . ?
C10 C11 C12 C13 -0.1(3) . . . . ?
C10 C11 C12 C15 -179.54(17) . . . . ?
C11 C12 C13 C8 -2.7(3) . . . . ?
C13 C8 C9 O1 -179.98(16) . . . . ?
C13 C8 C9 C10 -0.6(3) . . . . ?
C14 C10 C11 C12 -177.78(18) . . . . ?
C15 C12 C13 C8 176.70(17) . . . . ?
C16 N1 C2 C3 -58.1(2) . . . . ?
C16 N1 C2 C4 71.3(2) . . . . ?
C16 N1 C7 C8 -172.57(15) . . . . ?
C16 C17 C18 O2 3.5(3) . . . . ?
C16 C17 C18 C19 -175.86(16) . . . . ?
C16 C17 C22 C21 178.81(17) . . . . ?
C17 C18 C19 C20 -3.7(3) . . . . ?
C17 C18 C19 C23 176.05(17) . . . . ?
C18 C17 C22 C21 -0.2(3) . . . . ?
C18 C19 C20 C21 1.2(3) . . . . ?
C19 C20 C21 C22 1.6(3) . . . . ?
C19 C20 C21 C24 -178.15(19) . . . . ?
C20 C21 C22 C17 -2.1(3) . . . . ?
C22 C17 C18 O2 -177.48(17) . . . . ?
C22 C17 C18 C19 3.2(3) . . . . ?
C23 C19 C20 C21 -178.49(18) . . . . ?
C24 C21 C22 C17 177.65(18) . . . . ?
N1' C2' C4' O3' 5.8(3) . . . . ?
N1' C2' C4' O4' -173.94(15) . . . . ?
N1' C7' C8' C9' -43.6(3) . . . . ?
N1' C7' C8' C13' 143.87(18) . . . . ?
N1' C16' C17' C18' -76.7(2) . . . . ?
N1' C16' C17' C22' 103.92(19) . . . . ?
O1' C9' C10' C11' -178.20(16) . . . . ?
O1' C9' C10' C14' 0.3(3) . . . . ?
C2' N1' C7' C8' -66.2(2) . . . . ?
C2' N1' C16' C17' 161.30(15) . . . . ?
O2' C18' C19' C20' 179.67(16) . . . . ?
O2' C18' C19' C23' -0.9(3) . . . . ?
C3' C2' C4' O3' -123.7(2) . . . . ?
C3' C2' C4' O4' 56.6(2) . . . . ?
C4' O4' C5' C6' 171.09(18) . . . . ?
C5' O4' C4' O3' -0.3(3) . . . . ?
C5' O4' C4' C2' 179.40(16) . . . . ?
C7' N1' C2' C3' -74.1(2) . . . . ?
C7' N1' C2' C4' 159.34(15) . . . . ?
C7' N1' C16' C17' -73.25(18) . . . . ?
C7' C8' C9' O1' 6.7(3) . . . . ?
C7' C8' C9' C10' -171.86(17) . . . . ?
C7' C8' C13' C12' 171.14(18) . . . . ?
C8' C9' C10' C11' 0.4(3) . . . . ?
C8' C9' C10' C14' 178.93(18) . . . . ?
C9' C8' C13' C12' -1.6(3) . . . . ?
C9' C10' C11' C12' -0.7(3) . . . . ?
C10' C11' C12' C13' -0.1(3) . . . . ?
C10' C11' C12' C15' 178.52(19) . . . . ?
C11' C12' C13' C8' 1.3(3) . . . . ?
C13' C8' C9' O1' 179.29(17) . . . . ?
C13' C8' C9' C10' 0.7(3) . . . . ?
C14' C10' C11' C12' -179.20(19) . . . . ?
C15' C12' C13' C8' -177.32(19) . . . . ?
C16' N1' C2' C3' 49.6(2) . . . . ?
C16' N1' C2' C4' -76.95(18) . . . . ?
C16' N1' C7' C8' 167.84(16) . . . . ?
C16' C17' C18' O2' -0.2(3) . . . . ?
C16' C17' C18' C19' -178.61(17) . . . . ?
C16' C17' C22' C21' 179.72(16) . . . . ?
C17' C18' C19' C20' -1.9(3) . . . . ?
C17' C18' C19' C23' 177.53(18) . . . . ?
C18' C17' C22' C21' 0.3(3) . . . . ?
C18' C19' C20' C21' 1.9(3) . . . . ?
C19' C20' C21' C22' -0.8(3) . . . . ?
C19' C20' C21' C24' 177.47(18) . . . . ?
C20' C21' C22' C17' -0.3(3) . . . . ?
C22' C17' C18' O2' 179.16(16) . . . . ?
C22' C17' C18' C19' 0.8(3) . . . . ?
C23' C19' C20' C21' -177.49(18) . . . . ?
C24' C21' C22' C17' -178.59(17) . . . . ?
